data_2012040
loop_
_publ_author_name
'Sankaranarayanan, R.'
'Velmurugan, D.'
'Shanmuga Sundara Raj, S.'
'Fun, Hoong-Kun'

_publ_section_title
5-Amino-4-(4-diethylaminophenyl)-2-(4-hydroxyphenyl)-7-(pyrrolidin-1-yl)-1,6-naphthyridine-8-carbonitrile
_journal_issue 6
_journal_name_full 'Acta Crystallographica Section C'
_journal_page_first 726
_journal_page_last 727
_journal_paper_doi 10.1107/S010827010100422X
_journal_volume 57
_journal_year 2001
_chemical_formula_moiety 'C29 H30 N6 O'
_chemical_formula_sum 'C29 H30 N6 O'
_chemical_formula_weight 478.59
_chemical_name_systematic
;
5-Amino-4-(4-N,N-diethylaminophenyl)-2-(4'-hydroxyphenyl)-7-
(pyrrolidin-1-yl)-1,6-naphthyridine-8-carbonitrile
;
_space_group_IT_number 2
_symmetry_cell_setting triclinic
_symmetry_space_group_name_Hall '-P 1'
_symmetry_space_group_name_H-M 'P -1'
_audit_creation_method SHELXL-97
_cell_angle_alpha 94.6920(10)
_cell_angle_beta 94.3190(10)
_cell_angle_gamma 98.5050(10)
_cell_formula_units_Z 2
_cell_length_a 9.9502(2)
_cell_length_b 10.3680(2)
_cell_length_c 12.4995(2)
_cell_measurement_reflns_used 4453
_cell_measurement_temperature 293(2)
_cell_measurement_theta_max 33.14
_cell_measurement_theta_min 2.79
_cell_volume 1266.03(4)
_computing_cell_refinement 'SAINT (Siemens, 1996)'
_computing_data_collection 'SMART (Siemens, 1996)'
_computing_data_reduction SAINT
_computing_molecular_graphics 'ZORTEP (Zsolnai, 1997)'
_computing_publication_material 'SHELXL97 and PARST (Nardelli, 1995)'
_computing_structure_refinement 'SHELXL97 (Sheldrick, 1997)'
_computing_structure_solution 'SHELXS97 (Sheldrick, 1997)'
_diffrn_ambient_temperature 293(2)
_diffrn_measured_fraction_theta_full .964
_diffrn_measured_fraction_theta_max .964
_diffrn_measurement_device_type
;
Siemens SMART CCD area detector diffractometer
;
_diffrn_measurement_method '\w scans'
_diffrn_radiation_monochromator graphite
_diffrn_radiation_source 'fine-focus sealed tube'
_diffrn_radiation_type MoK\a
_diffrn_radiation_wavelength .71073
_diffrn_reflns_av_R_equivalents .0195
_diffrn_reflns_av_sigmaI/netI .0264
_diffrn_reflns_limit_h_max 10
_diffrn_reflns_limit_h_min -11
_diffrn_reflns_limit_k_max 12
_diffrn_reflns_limit_k_min -12
_diffrn_reflns_limit_l_max 14
_diffrn_reflns_limit_l_min -14
_diffrn_reflns_number 6716
_diffrn_reflns_theta_full 25.00
_diffrn_reflns_theta_max 25.00
_diffrn_reflns_theta_min 2.65
_exptl_absorpt_coefficient_mu .079
_exptl_absorpt_correction_type none
_exptl_crystal_colour Yellow
_exptl_crystal_density_diffrn 1.255
_exptl_crystal_density_method 'not measured'
_exptl_crystal_description Block
_exptl_crystal_F_000 508
_exptl_crystal_size_max .42
_exptl_crystal_size_mid .38
_exptl_crystal_size_min .32
_refine_diff_density_max .356
_refine_diff_density_min -.361
_refine_ls_extinction_method none
_refine_ls_goodness_of_fit_ref 1.009
_refine_ls_hydrogen_treatment constr
_refine_ls_matrix_type full
_refine_ls_number_parameters 329
_refine_ls_number_reflns 4298
_refine_ls_number_restraints 1
_refine_ls_restrained_S_all 1.009
_refine_ls_R_factor_all .0631
_refine_ls_R_factor_gt .0549
_refine_ls_shift/su_max <0.001
_refine_ls_shift/su_mean .000
_refine_ls_structure_factor_coef Fsqd
_refine_ls_weighting_details 'calc w=1/[\s^2^(Fo^2^)+(0.0900P)^2^+0.5843P] where P=(Fo^2^+2Fc^2^)/3'
_refine_ls_weighting_scheme calc
_refine_ls_wR_factor_ref .1698
_reflns_number_gt 3707
_reflns_number_total 4298
_reflns_threshold_expression I>2\s(I)
_cod_data_source_file na1495.cif
_cod_data_source_block I
_cod_depositor_comments
;
The following automatic conversions were performed:
'_symmetry_cell_setting' value 'Triclinic' changed to 'triclinic'
according to '/home/saulius/struct/CIF-dictionaries/cif_core.dic'
dictionary named 'cif_core.dic' version 2.4.1 from 2010-06-29.

Automatic conversion script
Id: cif_fix_enum 1527 2010-12-29 10:47:43Z saulius 

The following automatic conversions were performed:

'_symmetry_cell_setting' value 'Triclinic' changed to 'triclinic'
according to /home/saulius/struct/CIF-dictionaries/cif_core.dic
dictionary named 'cif_core.dic' version 2.4.1 from 2010-06-29.

Automatic conversion script
Id: cif_fix_values 1715 2011-07-08 13:25:40Z adriana 
;
_cod_original_sg_symbol_H-M P-1
_cod_database_code 2012040
_cod_database_fobs_code 2012040

loop_
_symmetry_equiv_pos_as_xyz
'x, y, z'
'-x, -y, -z'

loop_
_atom_site_label
_atom_site_fract_x
_atom_site_fract_y
_atom_site_fract_z
_atom_site_U_iso_or_equiv
_atom_site_adp_type
_atom_site_calc_flag
_atom_site_refinement_flags
_atom_site_occupancy
_atom_site_disorder_assembly
_atom_site_disorder_group
_atom_site_type_symbol
N1 .57700(15) .37368(15) .43346(13) .0417(4) Uani d . 1 . . N
C2 .56388(18) .45321(18) .35720(15) .0409(4) Uani d . 1 . . C
C3 .4413(2) .4458(2) .29186(17) .0486(5) Uani d . 1 . . C
H3 .4345 .5050 .2404 .058 Uiso calc R 1 . . H
C4 .33098(19) .35222(18) .30291(16) .0431(4) Uani d . 1 . . C
C5 .24082(19) .16081(19) .40907(17) .0461(5) Uani d . 1 . . C
N6 .25887(16) .08749(16) .48850(15) .0500(4) Uani d . 1 . . N
C7 .3767(2) .10697(19) .55294(16) .0450(4) Uani d . 1 . . C
C8 .48739(18) .20140(19) .53321(15) .0421(4) Uani d . 1 . . C
C9 .46881(18) .28304(18) .44878(15) .0397(4) Uani d . 1 . . C
C10 .34287(18) .26662(18) .38433(16) .0415(4) Uani d . 1 . . C
N11 .11865(18) .13013(19) .35167(18) .0679(6) Uani d . 1 . . N
H11A .0600 .0670 .3682 .081 Uiso calc R 1 . . H
H11B .0992 .1737 .2984 .081 Uiso calc R 1 . . H
C12 .6196(2) .2199(2) .58869(16) .0474(5) Uani d . 1 . . C
N13 .72898(19) .2373(2) .62899(17) .0663(6) Uani d . 1 . . N
N14 .37627(17) .02959(17) .63451(15) .0515(4) Uani d . 1 . . N
C15 .2551(2) -.0644(2) .6511(2) .0641(6) Uani d . 1 . . C
H15A .2386 -.1359 .5943 .077 Uiso calc R 1 . . H
H15B .1748 -.0218 .6532 .077 Uiso calc R 1 . . H
C16 .2908(4) -.1118(4) .7565(3) .1075(12) Uani d . 1 . . C
H16A .2239 -.0933 .8059 .129 Uiso calc R 1 . . H
H16B .2886 -.2059 .7474 .129 Uiso calc R 1 . . H
C17 .4186(4) -.0522(5) .7992(3) .1378(19) Uani d . 1 . . C
H17A .4756 -.1183 .8130 .165 Uiso calc R 1 . . H
H17B .4115 -.0023 .8671 .165 Uiso calc R 1 . . H
C18 .4824(2) .0372(3) .7223(2) .0633(6) Uani d . 1 . . C
H18A .5067 .1261 .7560 .076 Uiso calc R 1 . . H
H18B .5633 .0075 .6969 .076 Uiso calc R 1 . . H
C19 .68580(19) .55076(18) .34467(15) .0416(4) Uani d . 1 . . C
C20 .8039(2) .5581(2) .41341(16) .0468(5) Uani d . 1 . . C
H20 .8068 .4991 .4654 .056 Uiso calc R 1 . . H
C21 .9171(2) .6510(2) .40619(17) .0489(5) Uani d . 1 . . C
H21 .9948 .6541 .4532 .059 Uiso calc R 1 . . H
C22 .91470(19) .73884(18) .32936(18) .0465(5) Uani d . 1 . . C
C23 .7996(2) .7310(2) .25819(19) .0528(5) Uani d . 1 . . C
H23 .7984 .7882 .2047 .063 Uiso calc R 1 . . H
C24 .6870(2) .63865(19) .26630(18) .0489(5) Uani d . 1 . . C
H24 .6101 .6350 .2183 .059 Uiso calc R 1 . . H
C25 .20639(19) .34633(18) .22683(16) .0438(4) Uani d . 1 . . C
C26 .1037(2) .4193(2) .24879(17) .0522(5) Uani d . 1 . . C
H26 .1127 .4741 .3125 .063 Uiso calc R 1 . . H
C27 -.0112(2) .4125(2) .17857(17) .0521(5) Uani d . 1 . . C
H27 -.0785 .4619 .1965 .063 Uiso calc R 1 . . H
C28 -.0293(2) .3329(2) .08068(16) .0481(5) Uani d . 1 . . C
C29 .0751(2) .2598(2) .05904(19) .0602(6) Uani d . 1 . . C
H29 .0667 .2045 -.0043 .072 Uiso calc R 1 . . H
C30 .1896(2) .2682(2) .12968(19) .0582(6) Uani d . 1 . . C
H30 .2579 .2201 .1118 .070 Uiso calc R 1 . . H
N31 -.1439(2) .3241(2) .00989(16) .0658(5) Uani d . 1 . . N
C32 -.2421(3) .4153(3) .0209(3) .0909(10) Uani d . 1 . . C
H32A -.2119 .4766 .0840 .109 Uiso calc R 1 . . H
H32B -.2420 .4652 -.0414 .109 Uiso calc R 1 . . H
C33 -.3797(4) .3548(5) .0309(5) .1393(18) Uani d . 1 . . C
H33A -.4373 .4210 .0373 .209 Uiso calc R 1 . . H
H33B -.3818 .3075 .0938 .209 Uiso calc R 1 . . H
H33C -.4118 .2953 -.0319 .209 Uiso calc R 1 . . H
C34 -.1551(3) .2462(3) -.0928(2) .0727(7) Uani d . 1 . . C
H34A -.0670 .2579 -.1220 .087 Uiso calc R 1 . . H
H34B -.2192 .2786 -.1423 .087 Uiso calc R 1 . . H
C35 -.2010(4) .1021(3) -.0870(3) .0954(10) Uani d . 1 . . C
H35A -.2061 .0569 -.1577 .143 Uiso calc R 1 . . H
H35B -.2893 .0892 -.0599 .143 Uiso calc R 1 . . H
H35C -.1369 .0684 -.0398 .143 Uiso calc R 1 . . H
O36 1.02009(16) .83594(15) .32032(15) .0636(5) Uani d D 1 . . O
H36 1.091(3) .810(3) .349(3) .110(12) Uiso d D 1 . . H

loop_
_atom_site_aniso_label
_atom_site_aniso_U_11
_atom_site_aniso_U_22
_atom_site_aniso_U_33
_atom_site_aniso_U_12
_atom_site_aniso_U_13
_atom_site_aniso_U_23
N1 .0345(8) .0418(8) .0472(9) .0000(6) .0036(6) .0067(7)
C2 .0361(9) .0398(9) .0453(10) .0021(8) .0029(8) .0025(8)
C3 .0430(11) .0480(11) .0532(11) -.0001(8) -.0012(9) .0129(9)
C4 .0369(9) .0414(10) .0490(11) .0021(8) .0000(8) .0028(8)
C5 .0370(10) .0426(10) .0561(12) -.0008(8) .0012(8) .0053(9)
N6 .0379(9) .0476(9) .0622(11) -.0030(7) .0016(8) .0109(8)
C7 .0391(10) .0443(10) .0514(11) .0038(8) .0064(8) .0069(8)
C8 .0352(9) .0448(10) .0463(10) .0039(8) .0038(8) .0075(8)
C9 .0332(9) .0399(9) .0448(10) .0024(7) .0047(7) .0020(8)
C10 .0356(9) .0386(9) .0484(10) .0016(8) .0021(8) .0011(8)
N11 .0449(10) .0633(12) .0869(14) -.0196(9) -.0170(9) .0278(10)
C12 .0400(11) .0520(11) .0499(11) .0006(8) .0037(9) .0142(9)
N13 .0425(10) .0824(14) .0713(13) -.0039(9) -.0069(9) .0275(11)
N14 .0419(9) .0542(10) .0588(10) .0005(7) .0069(8) .0188(8)
C15 .0567(13) .0601(13) .0741(15) -.0073(11) .0141(11) .0201(12)
C16 .101(2) .122(3) .093(2) -.029(2) .0064(18) .060(2)
C17 .083(2) .204(4) .118(3) -.044(3) -.021(2) .114(3)
C18 .0532(13) .0720(15) .0662(14) .0025(11) .0047(11) .0301(12)
C19 .0365(10) .0406(10) .0463(10) .0013(8) .0042(8) .0032(8)
C20 .0417(10) .0488(11) .0485(11) .0003(8) .0026(8) .0109(9)
C21 .0369(10) .0523(11) .0548(12) -.0012(8) .0003(8) .0061(9)
C22 .0371(10) .0382(10) .0636(12) .0006(8) .0098(9) .0055(9)
C23 .0478(11) .0470(11) .0647(13) .0033(9) .0055(10) .0197(10)
C24 .0393(10) .0477(11) .0589(12) .0030(8) -.0017(9) .0118(9)
C25 .0384(10) .0421(10) .0487(11) .0000(8) -.0016(8) .0073(8)
C26 .0531(12) .0528(12) .0482(11) .0089(9) -.0041(9) -.0042(9)
C27 .0461(11) .0542(12) .0556(12) .0138(9) -.0047(9) -.0003(9)
C28 .0424(10) .0516(11) .0476(11) .0007(8) -.0035(8) .0081(9)
C29 .0545(13) .0696(14) .0515(12) .0071(11) -.0038(10) -.0120(10)
C30 .0461(12) .0625(13) .0636(13) .0117(10) -.0019(10) -.0068(11)
N31 .0580(11) .0751(13) .0603(12) .0157(10) -.0199(9) -.0050(10)
C32 .0761(19) .094(2) .098(2) .0290(16) -.0347(16) -.0123(17)
C33 .104(3) .127(3) .208(5) .045(3) .053(3) .055(3)
C34 .0722(16) .0873(18) .0524(13) .0064(14) -.0156(12) -.0008(12)
C35 .097(2) .086(2) .090(2) -.0018(17) -.0158(17) -.0208(17)
O36 .0425(8) .0505(9) .0960(13) -.0062(7) .0051(8) .0215(8)

loop_
_atom_type_symbol
_atom_type_description
_atom_type_scat_dispersion_real
_atom_type_scat_dispersion_imag
_atom_type_scat_source
C C .0033 .0016 'International Tables Vol C Tables 4.2.6.8 and 6.1.1.4'
H H .0000 .0000 'International Tables Vol C Tables 4.2.6.8 and 6.1.1.4'
N N .0061 .0033 'International Tables Vol C Tables 4.2.6.8 and 6.1.1.4'
O O .0106 .0060 'International Tables Vol C Tables 4.2.6.8 and 6.1.1.4'

loop_
_geom_angle_atom_site_label_1
_geom_angle_atom_site_label_2
_geom_angle_atom_site_label_3
_geom_angle
_geom_angle_publ_flag
C2 N1 C9 118.9(2) y
N1 C2 C3 121.7(2) ?
N1 C2 C19 116.3(2) ?
C3 C2 C19 122.0(2) ?
C4 C3 C2 121.0(2) ?
C4 C3 H3 119.5 ?
C2 C3 H3 119.5 ?
C3 C4 C10 118.2(2) ?
C3 C4 C25 117.8(2) ?
C10 C4 C25 124.0(2) ?
N6 C5 N11 114.5(2) ?
N6 C5 C10 123.5(2) ?
N11 C5 C10 122.0(2) ?
C5 N6 C7 121.1(2) ?
N14 C7 N6 114.0(2) ?
N14 C7 C8 125.1(2) ?
N6 C7 C8 121.0(2) ?
C7 C8 C12 125.3(2) ?
C7 C8 C9 118.5(2) ?
C12 C8 C9 116.1(2) ?
N1 C9 C10 123.0(2) ?
N1 C9 C8 116.7(2) ?
C10 C9 C8 120.4(2) ?
C4 C10 C9 117.3(2) ?
C4 C10 C5 127.3(2) ?
C9 C10 C5 115.4(2) ?
C5 N11 H11A 120.0 ?
C5 N11 H11B 120.0 ?
H11A N11 H11B 120.0 ?
N13 C12 C8 176.5(2) ?
C7 N14 C18 126.3(2) y
C7 N14 C15 121.7(2) y
C18 N14 C15 111.6(2) y
N14 C15 C16 103.7(2) ?
N14 C15 H15A 111.0 ?
C16 C15 H15A 111.0 ?
N14 C15 H15B 111.0 ?
C16 C15 H15B 111.0 ?
H15A C15 H15B 109.0 ?
C17 C16 C15 110.8(2) ?
C17 C16 H16A 109.5 ?
C15 C16 H16A 109.5 ?
C17 C16 H16B 109.5 ?
C15 C16 H16B 109.5 ?
H16A C16 H16B 108.1 ?
C16 C17 C18 110.1(3) ?
C16 C17 H17A 109.6 ?
C18 C17 H17A 109.6 ?
C16 C17 H17B 109.6 ?
C18 C17 H17B 109.6 ?
H17A C17 H17B 108.2 ?
N14 C18 C17 103.7(2) ?
N14 C18 H18A 111.0 ?
C17 C18 H18A 111.0 ?
N14 C18 H18B 111.0 ?
C17 C18 H18B 111.0 ?
H18A C18 H18B 109.0 ?
C24 C19 C20 117.4(2) ?
C24 C19 C2 122.3(2) ?
C20 C19 C2 120.3(2) ?
C21 C20 C19 121.5(2) ?
C21 C20 H20 119.2 ?
C19 C20 H20 119.2 ?
C22 C21 C20 120.0(2) ?
C22 C21 H21 120.0 ?
C20 C21 H21 120.0 ?
O36 C22 C21 123.2(2) ?
O36 C22 C23 117.4(2) ?
C21 C22 C23 119.4(2) ?
C24 C23 C22 120.2(2) ?
C24 C23 H23 119.9 ?
C22 C23 H23 119.9 ?
C23 C24 C19 121.4(2) ?
C23 C24 H24 119.3 ?
C19 C24 H24 119.3 ?
C30 C25 C26 117.0(2) ?
C30 C25 C4 120.9(2) ?
C26 C25 C4 122.0(2) ?
C27 C26 C25 121.6(2) ?
C27 C26 H26 119.2 ?
C25 C26 H26 119.2 ?
C26 C27 C28 121.6(2) ?
C26 C27 H27 119.2 ?
C28 C27 H27 119.2 ?
N31 C28 C27 122.4(2) ?
N31 C28 C29 121.2(2) ?
C27 C28 C29 116.4(2) ?
C30 C29 C28 121.3(2) ?
C30 C29 H29 119.3 ?
C28 C29 H29 119.3 ?
C29 C30 C25 122.0(2) ?
C29 C30 H30 119.0 ?
C25 C30 H30 119.0 ?
C28 N31 C34 120.5(2) y
C28 N31 C32 122.0(2) y
C34 N31 C32 115.7(2) y
C33 C32 N31 114.8(3) ?
C33 C32 H32A 108.6 ?
N31 C32 H32A 108.6 ?
C33 C32 H32B 108.6 ?
N31 C32 H32B 108.6 ?
H32A C32 H32B 107.5 ?
C32 C33 H33A 109.5 ?
C32 C33 H33B 109.5 ?
H33A C33 H33B 109.5 ?
C32 C33 H33C 109.5 ?
H33A C33 H33C 109.5 ?
H33B C33 H33C 109.5 ?
N31 C34 C35 114.2(2) ?
N31 C34 H34A 108.7 ?
C35 C34 H34A 108.7 ?
N31 C34 H34B 108.7 ?
C35 C34 H34B 108.7 ?
H34A C34 H34B 107.6 ?
C34 C35 H35A 109.5 ?
C34 C35 H35B 109.5 ?
H35A C35 H35B 109.5 ?
C34 C35 H35C 109.5 ?
H35A C35 H35C 109.5 ?
H35B C35 H35C 109.5 ?
C22 O36 H36 106(2) ?

loop_
_geom_bond_atom_site_label_1
_geom_bond_atom_site_label_2
_geom_bond_site_symmetry_2
_geom_bond_distance
_geom_bond_publ_flag
N1 C2 . 1.322(2) y
N1 C9 . 1.357(2) y
C2 C3 . 1.405(3) ?
C2 C19 . 1.487(3) ?
C3 C4 . 1.377(3) y
C3 H3 . .9300 ?
C4 C10 . 1.414(3) ?
C4 C25 . 1.495(3) ?
C5 N6 . 1.316(3) y
C5 N11 . 1.346(3) y
C5 C10 . 1.450(3) ?
N6 C7 . 1.351(3) y
C7 N14 . 1.348(3) y
C7 C8 . 1.412(3) ?
C8 C12 . 1.419(3) y
C8 C9 . 1.424(3) ?
C9 C10 . 1.418(3) ?
N11 H11A . .8600 ?
N11 H11B . .8600 ?
C12 N13 . 1.147(3) y
N14 C18 . 1.453(3) y
N14 C15 . 1.473(3) y
C15 C16 . 1.480(4) ?
C15 H15A . .9700 ?
C15 H15B . .9700 ?
C16 C17 . 1.377(4) ?
C16 H16A . .9700 ?
C16 H16B . .9700 ?
C17 C18 . 1.500(4) ?
C17 H17A . .9700 ?
C17 H17B . .9700 ?
C18 H18A . .9700 ?
C18 H18B . .9700 ?
C19 C24 . 1.391(3) ?
C19 C20 . 1.391(3) ?
C20 C21 . 1.383(3) ?
C20 H20 . .9300 ?
C21 C22 . 1.378(3) ?
C21 H21 . .9300 ?
C22 O36 . 1.360(2) ?
C22 C23 . 1.384(3) ?
C23 C24 . 1.378(3) ?
C23 H23 . .9300 ?
C24 H24 . .9300 ?
C25 C30 . 1.388(3) ?
C25 C26 . 1.389(3) ?
C26 C27 . 1.378(3) ?
C26 H26 . .9300 ?
C27 C28 . 1.403(3) ?
C27 H27 . .9300 ?
C28 N31 . 1.377(3) ?
C28 C29 . 1.403(3) ?
C29 C30 . 1.376(3) ?
C29 H29 . .9300 ?
C30 H30 . .9300 ?
N31 C34 . 1.447(3) ?
N31 C32 . 1.463(3) ?
C32 C33 . 1.438(5) ?
C32 H32A . .9700 ?
C32 H32B . .9700 ?
C33 H33A . .9600 ?
C33 H33B . .9600 ?
C33 H33C . .9600 ?
C34 C35 . 1.505(4) ?
C34 H34A . .9700 ?
C34 H34B . .9700 ?
C35 H35A . .9600 ?
C35 H35B . .9600 ?
C35 H35C . .9600 ?
O36 H36 . .85(2) ?

loop_
_geom_hbond_atom_site_label_D
_geom_hbond_atom_site_label_H
_geom_hbond_atom_site_label_A
_geom_hbond_site_symmetry_A
_geom_hbond_distance_DH
_geom_hbond_distance_HA
_geom_hbond_distance_DA
_geom_hbond_angle_DHA
_geom_hbond_publ_flag
C20 H20 N1 1_555 .93 2.44 2.775(2) 101 y
N11 H11A O36 1_445 .86 2.39 3.047(2) 134 y
O36 H36 N13 2_766 .85 1.94 2.759(3) 163 y
C32 H32B Cg1 2_565 .97 2.87 3.716(7) 146 y

loop_
_geom_torsion_atom_site_label_1
_geom_torsion_atom_site_label_2
_geom_torsion_atom_site_label_3
_geom_torsion_atom_site_label_4
_geom_torsion
C9 N1 C2 C3 -.2(3)
C9 N1 C2 C19 179.7(2)
N1 C2 C3 C4 -2.0(3)
C19 C2 C3 C4 178.1(2)
C2 C3 C4 C10 2.2(3)
C2 C3 C4 C25 -177.0(2)
N11 C5 N6 C7 180.0(2)
C10 C5 N6 C7 -.2(3)
C5 N6 C7 N14 176.1(2)
C5 N6 C7 C8 -3.8(3)
N14 C7 C8 C12 7.1(3)
N6 C7 C8 C12 -173.0(2)
N14 C7 C8 C9 -175.1(2)
N6 C7 C8 C9 4.8(3)
C2 N1 C9 C10 2.1(3)
C2 N1 C9 C8 -178.9(2)
C7 C8 C9 N1 179.1(2)
C12 C8 C9 N1 -2.9(3)
C7 C8 C9 C10 -1.8(3)
C12 C8 C9 C10 176.2(2)
C3 C4 C10 C9 -.4(3)
C25 C4 C10 C9 178.8(2)
C3 C4 C10 C5 -179.2(2)
C25 C4 C10 C5 -.1(3)
N1 C9 C10 C4 -1.8(3)
C8 C9 C10 C4 179.2(2)
N1 C9 C10 C5 177.2(2)
C8 C9 C10 C5 -1.8(3)
N6 C5 C10 C4 -178.1(2)
N11 C5 C10 C4 1.7(3)
N6 C5 C10 C9 3.0(3)
N11 C5 C10 C9 -177.2(2)
C7 C8 C12 N13 153(4)
C9 C8 C12 N13 -25(4)
N6 C7 N14 C18 -173.4(2)
C8 C7 N14 C18 6.5(3)
N6 C7 N14 C15 -1.4(3)
C8 C7 N14 C15 178.5(2)
C7 N14 C15 C16 -171.4(3)
C18 N14 C15 C16 1.7(3)
N14 C15 C16 C17 .5(5)
C15 C16 C17 C18 -2.5(6)
C7 N14 C18 C17 169.6(3)
C15 N14 C18 C17 -3.0(3)
C16 C17 C18 N14 3.4(5)
N1 C2 C19 C24 178.7(2)
C3 C2 C19 C24 -1.4(3)
N1 C2 C19 C20 -2.2(3)
C3 C2 C19 C20 177.7(2)
C24 C19 C20 C21 1.6(3)
C2 C19 C20 C21 -177.6(2)
C19 C20 C21 C22 -.2(3)
C20 C21 C22 O36 177.3(2)
C20 C21 C22 C23 -1.6(3)
O36 C22 C23 C24 -177.0(2)
C21 C22 C23 C24 2.0(3)
C22 C23 C24 C19 -.6(3)
C20 C19 C24 C23 -1.2(3)
C2 C19 C24 C23 178.0(2)
C3 C4 C25 C30 90.1(2)
C10 C4 C25 C30 -89.1(3)
C3 C4 C25 C26 -89.0(2)
C10 C4 C25 C26 91.9(3)
C30 C25 C26 C27 1.4(3)
C4 C25 C26 C27 -179.5(2)
C25 C26 C27 C28 -.9(3)
C26 C27 C28 N31 179.5(2)
C26 C27 C28 C29 .7(3)
N31 C28 C29 C30 -179.9(2)
C27 C28 C29 C30 -1.1(3)
C28 C29 C30 C25 1.7(4)
C26 C25 C30 C29 -1.8(3)
C4 C25 C30 C29 179.1(2)
C27 C28 N31 C34 176.7(2)
C29 C28 N31 C34 -4.5(3)
C27 C28 N31 C32 12.2(4)
C29 C28 N31 C32 -169.0(3)
C28 N31 C32 C33 -122.5(3)
C34 N31 C32 C33 72.3(4)
C28 N31 C34 C35 82.0(3)
C32 N31 C34 C35 -112.6(3)

loop_
_cod_related_entry_id
_cod_related_entry_database
_cod_related_entry_code
1 ChemSpider 21107349
